data_7248031
loop_
_publ_author_name
'Ye, Yanan'
'Ma, Peihua'
'Ma, Yue'
'Yang, Naqin'
'Chen, Xiaoqian'
'Yang, Xinan'
'Shen, Lingyi'
'Xiao, Xin'

_publ_section_title
;
 Study on the host--guest interactions between tetramethyl cucurbit[6]uril
 and 2-heterocyclic-substituted benzimidazoles
;
_journal_issue 4
_journal_name_full 'RSC Advances'
_journal_page_first 2652
_journal_page_last 2658
_journal_paper_doi 10.1039/D3RA07810H
_journal_volume 14
_journal_year 2024
_chemical_formula_moiety 'C40 H44 N24 O12, C12 H6 N3'
_chemical_formula_sum 'C52 H54 N27 O12'
_chemical_formula_weight 1249.22
_space_group_crystal_system monoclinic
_space_group_IT_number 5
_space_group_name_Hall 'C 2y'
_space_group_name_H-M_alt 'C 1 2 1'
_atom_sites_solution_hydrogens geom
_atom_sites_solution_primary iterative
_audit_creation_date 2023-10-19
_audit_creation_method
;
Olex2 1.5
(compiled 2023.03.06 svn.rbb2c1857 for OlexSys, GUI svn.r6748)
;
_audit_update_record
;
2023-10-19 deposited with the CCDC.	2024-01-08 downloaded from the CCDC.
;
_cell_angle_alpha 90
_cell_angle_beta 131.526(6)
_cell_angle_gamma 90
_cell_formula_units_Z 2
_cell_length_a 23.088(6)
_cell_length_b 11.877(3)
_cell_length_c 15.998(7)
_cell_measurement_reflns_used 6396
_cell_measurement_temperature 290.00
_cell_measurement_theta_max 28.16
_cell_measurement_theta_min 2.55
_cell_volume 3284.3(19)
_computing_cell_refinement 'SAINT V8.38A (Bruker, 2018)'
_computing_data_reduction 'SAINT V8.38A (Bruker, 2018)'
_computing_molecular_graphics 'Olex2 1.5 (Dolomanov et al., 2009)'
_computing_publication_material 'Olex2 1.5 (Dolomanov et al., 2009)'
_computing_structure_refinement 'XL  (Sheldrick, 2008)'
_computing_structure_solution 'olex2.solve 1.5 (Bourhis et al., 2015)'
_diffrn_ambient_temperature 290.00
_diffrn_measured_fraction_theta_full 0.994
_diffrn_measured_fraction_theta_max 0.994
_diffrn_measurement_device_type 'Bruker APEX-II CCD'
_diffrn_measurement_method '\f and \w scans'
_diffrn_radiation_type MoK\a
_diffrn_radiation_wavelength 0.71073
_diffrn_reflns_av_R_equivalents 0.1517
_diffrn_reflns_av_unetI/netI 0.0980
_diffrn_reflns_Laue_measured_fraction_full 0.994
_diffrn_reflns_Laue_measured_fraction_max 0.994
_diffrn_reflns_limit_h_max 27
_diffrn_reflns_limit_h_min -27
_diffrn_reflns_limit_k_max 14
_diffrn_reflns_limit_k_min -14
_diffrn_reflns_limit_l_max 19
_diffrn_reflns_limit_l_min -19
_diffrn_reflns_number 36752
_diffrn_reflns_point_group_measured_fraction_full 0.996
_diffrn_reflns_point_group_measured_fraction_max 0.996
_diffrn_reflns_theta_full 24.999
_diffrn_reflns_theta_max 24.999
_diffrn_reflns_theta_min 2.548
_diffrn_source_current 1.4
_diffrn_source_power 0.07
_diffrn_source_voltage 50.0
_diffrn_standards_number 0
_exptl_absorpt_coefficient_mu 0.094
_exptl_absorpt_correction_T_max 0.7457
_exptl_absorpt_correction_T_min 0.5061
_exptl_absorpt_correction_type none
_exptl_absorpt_process_details
;
SADABS-2016/2 (Bruker,2016/2) was used for absorption correction.
wR2(int) was 0.1845 before and 0.0995 after correction.
The Ratio of minimum to maximum transmission is 0.6787.
The \l/2 correction factor is Not present.
;
_exptl_crystal_colour colorless
_exptl_crystal_density_diffrn 1.263
_exptl_crystal_density_meas ?
_exptl_crystal_density_method none
_exptl_crystal_description block
_exptl_crystal_F_000 1302
_exptl_crystal_size_max 0.15
_exptl_crystal_size_mid 0.12
_exptl_crystal_size_min 0.09
_exptl_transmission_factor_max 0.7457
_exptl_transmission_factor_min 0.5061
_refine_diff_density_max 0.954
_refine_diff_density_min -0.605
_refine_diff_density_rms 0.126
_refine_ls_abs_structure_details
;
 Flack x determined using 1083 quotients [(I+)-(I-)]/[(I+)+(I-)]
 (Parsons, Flack and Wagner, Acta Cryst. B69 (2013) 249-259).
;
_refine_ls_abs_structure_Flack 2.5(10)
_refine_ls_extinction_method none
_refine_ls_goodness_of_fit_ref 1.222
_refine_ls_hydrogen_treatment constr
_refine_ls_matrix_type full
_refine_ls_number_parameters 418
_refine_ls_number_reflns 5767
_refine_ls_number_restraints 285
_refine_ls_restrained_S_all 1.265
_refine_ls_R_factor_all 0.1868
_refine_ls_R_factor_gt 0.1215
_refine_ls_shift/su_max 0.000
_refine_ls_shift/su_mean 0.000
_refine_ls_structure_factor_coef Fsqd
_refine_ls_weighting_details 'w=1/[\s^2^(Fo^2^)+(0.2000P)^2^] where P=(Fo^2^+2Fc^2^)/3'
_refine_ls_weighting_scheme calc
_refine_ls_wR_factor_gt 0.3162
_refine_ls_wR_factor_ref 0.3638
_reflns_Friedel_coverage 0.903
_reflns_Friedel_fraction_full 0.998
_reflns_Friedel_fraction_max 0.998
_reflns_number_gt 3339
_reflns_number_total 5767
_reflns_threshold_expression 'I > 2\s(I)'
_cod_data_source_file d3ra07810h2.cif
_cod_data_source_block aaa_c_sq_s
_cod_depositor_comments
;
The following automatic conversions were performed:

data item '_exptl_crystal_density_meas' value 'none' was changed to
'?' -- the value is perceived as not measured.

Automatic conversion script
Id: cif_fix_values 8170 2020-07-09 18:12:32Z antanas 
;
_cod_original_cell_volume 3284.4(19)
_cod_database_code 7248031
_shelx_shelxl_version_number 2014/7
_shelx_space_group_comment
;
The symmetry employed for this shelxl refinement is uniquely defined
by the following loop, which should always be used as a source of
symmetry information in preference to the above space-group names.
They are only intended as comments.
;
_shelx_estimated_absorpt_t_max 0.992
_shelx_estimated_absorpt_t_min 0.986
_olex2_refinement_description
;
1. Fixed Uiso
 At 1.2 times of:
  All C(H) groups, All C(H,H) groups
 At 1.5 times of:
  All C(H,H,H) groups
2. Restrained distances
 N10-C16 = N12-C20
 1.48 with sigma of 0.02
3. Uiso/Uaniso restraints and constraints
All non-hydrogen atoms restrained to be isotropic: with sigma of 0.01 and sigma
for terminal atoms of 0.02
Uanis(C5) \\sim Ueq, Uanis(O1) \\sim Ueq, Uanis(C24) \\sim Ueq, Uanis(C27)
\\sim Ueq, Uanis(O3) \\sim Ueq, Uanis(C21) \\sim Ueq, Uanis(C6) \\sim Ueq,
Uanis(C3) \\sim Ueq, Uanis(N13) \\sim Ueq, Uanis(C14) \\sim Ueq: with sigma of
0.001 and sigma for terminal atoms of 0.002
4. Others
 Fixed Sof: N14(0.5)
5.a Ternary CH refined with riding coordinates:
 C10(H10), C11(H11), C15(H15), C16(H16)
5.b Secondary CH2 refined with riding coordinates:
 C7(H7A,H7B), C8(H8A,H8B), C13(H13A,H13B), C17(H17A,H17B), C18(H18A,H18B),
 C20(H20A,H20B)
5.c Aromatic/amide H refined with riding coordinates:
 C21(H21), C22(H22), C27(H27)
5.d Idealised Me refined as rotating group:
 C1(H1A,H1B,H1C), C23(H23A,H23B,H23C)
;
_olex2_submission_special_instructions 'No special instructions were received'

loop_
_space_group_symop_operation_xyz
'x, y, z'
'-x, y, -z'
'x+1/2, y+1/2, z'
'-x+1/2, y+1/2, -z'

loop_
_atom_site_label
_atom_site_type_symbol
_atom_site_fract_x
_atom_site_fract_y
_atom_site_fract_z
_atom_site_U_iso_or_equiv
_atom_site_adp_type
_atom_site_occupancy
_atom_site_site_symmetry_order
_atom_site_calc_flag
_atom_site_refinement_flags_posn
_atom_site_refinement_flags_adp
_atom_site_refinement_flags_occupancy
_atom_site_disorder_assembly
_atom_site_disorder_group
C1 C 0.1457(6) 0.3419(15) 0.3739(10) 0.046(3) Uani 1 1 d . U . . .
H1A H 0.1279 0.4149 0.3740 0.069 Uiso 1 1 calc R U . . .
H1B H 0.1415 0.2903 0.4159 0.069 Uiso 1 1 calc R U . . .
H1C H 0.1146 0.3155 0.2985 0.069 Uiso 1 1 calc R U . . .
C2 C 0.2298(6) 0.3498(12) 0.4268(9) 0.035(2) Uani 1 1 d . U . . .
C3 C 0.3055(9) 0.5022(13) 0.4859(12) 0.043(4) Uani 1 1 d . U . . .
C5 C 0.2926(6) 0.3377(14) 0.5597(8) 0.035(2) Uani 1 1 d . U . . .
C6 C 0.3095(7) 0.1819(10) 0.4930(10) 0.024(3) Uani 1 1 d . U . . .
C7 C 0.3978(8) 0.4909(12) 0.6903(13) 0.043(4) Uani 1 1 d . U . . .
H7A H 0.3876 0.4770 0.7393 0.052 Uiso 1 1 calc R U . . .
H7B H 0.3985 0.5718 0.6826 0.052 Uiso 1 1 calc R U . . .
C8 C 0.4013(9) 0.1955(12) 0.6962(13) 0.048(4) Uani 1 1 d . U . . .
H8A H 0.3915 0.2109 0.7455 0.057 Uiso 1 1 calc R U . . .
H8B H 0.4039 0.1144 0.6919 0.057 Uiso 1 1 calc R U . . .
C9 C 0.5288(9) 0.5071(14) 0.7604(13) 0.045(4) Uani 1 1 d . U . . .
C10 C 0.5040(6) 0.3431(15) 0.8082(9) 0.047(3) Uani 1 1 d . U . . .
H10 H 0.4975 0.3429 0.8629 0.056 Uiso 1 1 calc R U . . .
C11 C 0.5900(6) 0.3439(17) 0.8659(9) 0.044(3) Uani 1 1 d . U . . .
H11 H 0.6240 0.3440 0.9475 0.053 Uiso 1 1 calc R U . . .
C12 C 0.5336(8) 0.1805(13) 0.7590(13) 0.042(4) Uani 1 1 d . U . . .
C13 C 0.6736(11) 0.4977(18) 0.8766(16) 0.064(5) Uani 1 1 d . U . . .
H13A H 0.6665 0.5774 0.8590 0.077 Uiso 1 1 calc R U . . .
H13B H 0.7088 0.4899 0.9571 0.077 Uiso 1 1 calc R U . . .
C14 C 0.7180(10) 0.5082(17) 0.7768(14) 0.056(4) Uani 1 1 d . U . . .
C15 C 0.7516(7) 0.3460(18) 0.8786(10) 0.052(3) Uani 1 1 d . U . . .
H15 H 0.7902 0.3489 0.9603 0.062 Uiso 1 1 calc R U . . .
C16 C 0.7914(6) 0.3474(14) 0.8300(9) 0.047(3) Uani 1 1 d D U . . .
H16 H 0.8480 0.3478 0.8879 0.056 Uiso 1 1 calc R U . . .
C17 C 0.7925(10) 0.4902(13) 0.7104(14) 0.052(4) Uani 1 1 d . U . . .
H17A H 0.7886 0.5717 0.7080 0.062 Uiso 1 1 calc R U . . .
H17B H 0.8468 0.4708 0.7570 0.062 Uiso 1 1 calc R U . . .
C18 C 0.2076(8) 0.2002(12) 0.2819(13) 0.039(3) Uani 1 1 d . U . . .
H18A H 0.2092 0.1186 0.2836 0.047 Uiso 1 1 calc R U . . .
H18B H 0.1538 0.2230 0.2322 0.047 Uiso 1 1 calc R U . . .
C19 C 0.2821(8) 0.1800(13) 0.2252(14) 0.047(4) Uani 1 1 d . U . . .
C20 C 0.3293(8) 0.1942(13) 0.1231(13) 0.044(4) Uani 1 1 d D U . . .
H20A H 0.3352 0.1136 0.1364 0.052 Uiso 1 1 calc R U . . .
H20B H 0.2960 0.2054 0.0431 0.052 Uiso 1 1 calc R U . . .
C23 C 0.2611(6) 0.3550(12) 0.6177(9) 0.034(2) Uani 1 1 d . U . . .
H23A H 0.2324 0.2895 0.6070 0.051 Uiso 1 1 calc R U . . .
H23B H 0.2278 0.4196 0.5865 0.051 Uiso 1 1 calc R U . . .
H23C H 0.3034 0.3666 0.6961 0.051 Uiso 1 1 calc R U . . .
N1 N 0.2483(6) 0.4487(8) 0.3996(9) 0.033(3) Uani 1 1 d . U . . .
N2 N 0.3385(7) 0.4452(9) 0.5867(10) 0.039(3) Uani 1 1 d . U . . .
N3 N 0.2482(7) 0.2436(11) 0.3975(11) 0.046(3) Uani 1 1 d . U . . .
N4 N 0.3358(6) 0.2393(9) 0.5834(10) 0.038(3) Uani 1 1 d . U . . .
N5 N 0.4728(6) 0.4458(9) 0.7413(11) 0.044(3) Uani 1 1 d . U . . .
N6 N 0.5971(6) 0.4452(10) 0.8250(10) 0.041(3) Uani 1 1 d . U . . .
N7 N 0.4747(7) 0.2432(11) 0.7438(10) 0.043(3) Uani 1 1 d . U . . .
N8 N 0.5969(8) 0.2405(11) 0.8247(12) 0.052(3) Uani 1 1 d . U . . .
N9 N 0.7064(7) 0.4443(12) 0.8351(10) 0.050(3) Uani 1 1 d . U . . .
N10 N 0.7618(7) 0.4431(11) 0.7620(11) 0.052(3) Uani 1 1 d D U . . .
N11 N 0.2405(7) 0.2393(10) 0.2394(11) 0.047(3) Uani 1 1 d . U . . .
N12 N 0.2902(7) 0.2399(11) 0.1592(11) 0.052(3) Uani 1 1 d D U . . .
O1 O 0.3314(5) 0.0900(7) 0.4876(7) 0.040(2) Uani 1 1 d . U . . .
O2 O 0.5254(6) 0.0843(8) 0.7226(10) 0.054(3) Uani 1 1 d . U . . .
O3 O 0.3340(6) 0.5931(9) 0.4924(8) 0.056(3) Uani 1 1 d . U . . .
O4 O 0.5231(7) 0.6004(10) 0.7271(11) 0.069(3) Uani 1 1 d . U . . .
O5 O 0.6980(7) 0.6033(11) 0.7448(10) 0.067(3) Uani 1 1 d . U . . .
O6 O 0.3089(6) 0.0847(7) 0.2621(9) 0.057(3) Uani 1 1 d . U . . .
C21 C 0.4636(7) 0.2426(13) 0.4868(11) 0.038(3) Uani 1 1 d . U . . .
H21 H 0.4391 0.1744 0.4741 0.046 Uiso 1 1 calc R U . . .
C22 C 0.4315(7) 0.3347(15) 0.4804(12) 0.054(3) Uani 1 1 d . U . . .
H22 H 0.3860 0.3334 0.4677 0.065 Uiso 1 1 calc R U . . .
C24 C 0.4683(8) 0.4406(13) 0.4936(11) 0.038(3) Uani 1 1 d . U . . .
C25 C 0.5000 0.6185(16) 0.5000 0.049(5) Uani 1 2 d S TU P . .
C26 C 0.5000 0.743(3) 0.5000 0.107(10) Uani 1 2 d S TU P . .
C27 C 0.5552(12) 0.7838(17) 0.5051(16) 0.074(5) Uani 1 1 d . U . . .
H27 H 0.5823 0.7422 0.4913 0.089 Uiso 1 1 calc R U . . .
C28 C 0.5691(12) 0.9107(18) 0.537(2) 0.081(6) Uani 1 1 d . U . . .
N13 N 0.4469(6) 0.5518(9) 0.4846(8) 0.045(3) Uani 1 1 d . U . . .
N14 N 0.5318(14) 0.9536(18) 0.580(2) 0.057(6) Uani 0.5 1 d . U P . .

loop_
_atom_site_aniso_label
_atom_site_aniso_U_11
_atom_site_aniso_U_22
_atom_site_aniso_U_33
_atom_site_aniso_U_23
_atom_site_aniso_U_13
_atom_site_aniso_U_12
C1 0.038(6) 0.029(5) 0.076(7) 0.000(9) 0.041(6) 0.012(7)
C2 0.036(5) 0.012(4) 0.076(6) -0.006(6) 0.045(5) -0.004(5)
C3 0.042(4) 0.042(4) 0.046(4) 0.0001(14) 0.029(3) -0.0001(14)
C5 0.033(3) 0.033(3) 0.038(3) -0.0001(14) 0.0236(18) -0.0003(14)
C6 0.022(3) 0.022(3) 0.027(3) -0.0001(14) 0.016(2) -0.0001(14)
C7 0.045(8) 0.030(7) 0.072(9) -0.005(6) 0.045(7) 0.005(5)
C8 0.058(9) 0.029(7) 0.072(9) 0.007(6) 0.049(7) 0.012(6)
C9 0.051(8) 0.047(8) 0.051(7) 0.006(6) 0.040(7) 0.009(6)
C10 0.049(6) 0.048(6) 0.056(6) 0.001(8) 0.040(5) 0.022(7)
C11 0.035(5) 0.052(6) 0.047(5) -0.001(7) 0.027(4) -0.014(7)
C12 0.031(7) 0.039(8) 0.060(8) 0.024(6) 0.032(6) 0.023(5)
C13 0.055(9) 0.083(10) 0.071(9) -0.028(8) 0.049(8) -0.018(7)
C14 0.055(5) 0.055(5) 0.056(5) -0.0001(14) 0.037(3) 0.0003(14)
C15 0.044(6) 0.059(7) 0.055(6) -0.009(8) 0.035(5) -0.024(7)
C16 0.034(5) 0.045(6) 0.059(6) -0.005(8) 0.029(5) 0.015(7)
C17 0.051(8) 0.032(7) 0.078(9) -0.012(7) 0.045(7) -0.010(6)
C18 0.040(7) 0.030(6) 0.067(8) -0.015(6) 0.043(6) -0.017(5)
C19 0.038(7) 0.032(7) 0.078(9) -0.023(6) 0.041(6) -0.009(5)
C20 0.021(6) 0.051(8) 0.051(8) -0.010(6) 0.020(6) -0.010(5)
C23 0.036(5) 0.018(6) 0.056(6) 0.004(6) 0.034(5) 0.002(5)
N1 0.039(6) 0.012(5) 0.056(6) -0.002(5) 0.035(5) -0.006(4)
N2 0.042(6) 0.015(5) 0.061(7) 0.008(5) 0.035(5) 0.006(4)
N3 0.045(7) 0.037(6) 0.069(8) -0.006(5) 0.044(6) -0.014(5)
N4 0.024(5) 0.035(6) 0.066(7) 0.016(5) 0.035(5) 0.012(4)
N5 0.034(6) 0.021(5) 0.073(7) -0.019(5) 0.035(6) -0.006(4)
N6 0.026(6) 0.042(6) 0.062(7) -0.021(5) 0.032(5) -0.010(5)
N7 0.034(6) 0.048(7) 0.058(7) -0.006(5) 0.035(5) 0.003(5)
N8 0.055(8) 0.042(7) 0.072(8) 0.001(6) 0.048(7) 0.008(6)
N9 0.038(6) 0.061(7) 0.047(6) -0.017(6) 0.027(5) 0.003(5)
N10 0.057(7) 0.046(7) 0.085(8) -0.021(6) 0.061(6) 0.001(5)
N11 0.048(6) 0.025(6) 0.072(7) 0.012(5) 0.042(6) -0.005(5)
N12 0.051(7) 0.047(7) 0.068(8) 0.001(6) 0.044(6) -0.010(5)
O1 0.036(3) 0.030(3) 0.055(3) 0.000(2) 0.031(2) 0.000(2)
O2 0.043(5) 0.023(5) 0.110(8) 0.022(5) 0.057(6) 0.018(4)
O3 0.054(4) 0.050(4) 0.068(4) 0.005(2) 0.042(3) -0.007(2)
O4 0.073(8) 0.052(8) 0.084(7) 0.007(6) 0.052(6) -0.001(6)
O5 0.069(7) 0.071(9) 0.095(8) -0.005(7) 0.068(7) 0.002(6)
O6 0.060(7) 0.011(5) 0.094(8) -0.004(5) 0.049(6) 0.007(4)
C21 0.037(4) 0.036(4) 0.040(4) -0.0002(14) 0.025(2) -0.0008(14)
C22 0.041(6) 0.031(6) 0.105(8) 0.004(7) 0.055(6) -0.009(6)
C24 0.037(4) 0.035(4) 0.040(4) -0.0005(14) 0.025(2) 0.0012(14)
C25 0.039(8) 0.039(9) 0.085(10) 0.000 0.047(8) 0.000
C26 0.090(14) 0.098(15) 0.141(16) 0.000 0.081(12) 0.000
C27 0.073(5) 0.074(5) 0.076(5) -0.0002(15) 0.050(4) 0.0001(15)
C28 0.077(10) 0.078(10) 0.127(12) -0.007(9) 0.084(9) -0.004(7)
N13 0.044(3) 0.043(3) 0.048(3) 0.0004(14) 0.030(2) 0.0004(14)
N14 0.050(10) 0.035(10) 0.102(12) -0.003(9) 0.057(9) 0.004(8)

loop_
_atom_type_symbol
_atom_type_description
_atom_type_scat_dispersion_real
_atom_type_scat_dispersion_imag
_atom_type_scat_source
C C 0.0033 0.0016 'International Tables Vol C Tables 4.2.6.8 and 6.1.1.4'
H H 0.0000 0.0000 'International Tables Vol C Tables 4.2.6.8 and 6.1.1.4'
N N 0.0061 0.0033 'International Tables Vol C Tables 4.2.6.8 and 6.1.1.4'
O O 0.0106 0.0060 'International Tables Vol C Tables 4.2.6.8 and 6.1.1.4'

loop_
_geom_angle_atom_site_label_1
_geom_angle_atom_site_label_2
_geom_angle_atom_site_label_3
_geom_angle
_geom_angle_site_symmetry_1
_geom_angle_site_symmetry_3
_geom_angle_publ_flag
H1A C1 H1B 109.5 . . ?
H1A C1 H1C 109.5 . . ?
H1B C1 H1C 109.5 . . ?
C2 C1 H1A 109.5 . . ?
C2 C1 H1B 109.5 . . ?
C2 C1 H1C 109.5 . . ?
C1 C2 C5 115.5(8) . . ?
N1 C2 C1 114.5(11) . . ?
N1 C2 C5 107.0(10) . . ?
N1 C2 N3 113.4(7) . . ?
N3 C2 C1 107.2(10) . . ?
N3 C2 C5 98.3(10) . . ?
N1 C3 N2 112.5(13) . . ?
O3 C3 N1 129.6(14) . . ?
O3 C3 N2 117.9(13) . . ?
C23 C5 C2 114.9(8) . . ?
C23 C5 N2 103.7(11) . . ?
N2 C5 C2 98.5(10) . . ?
N4 C5 C2 106.7(10) . . ?
N4 C5 C23 118.9(11) . . ?
N4 C5 N2 112.4(8) . . ?
N4 C6 N3 108.5(11) . . ?
O1 C6 N3 123.2(12) . . ?
O1 C6 N4 128.3(12) . . ?
H7A C7 H7B 107.7 . . ?
N2 C7 H7A 108.9 . . ?
N2 C7 H7B 108.9 . . ?
N2 C7 N5 113.3(11) . . ?
N5 C7 H7A 108.9 . . ?
N5 C7 H7B 108.9 . . ?
H8A C8 H8B 107.7 . . ?
N4 C8 H8A 108.8 . . ?
N4 C8 H8B 108.8 . . ?
N7 C8 H8A 108.8 . . ?
N7 C8 H8B 108.8 . . ?
N7 C8 N4 113.6(12) . . ?
N5 C9 N6 109.3(14) . . ?
O4 C9 N5 126.9(15) . . ?
O4 C9 N6 123.7(15) . . ?
C11 C10 H10 111.4 . . ?
N5 C10 H10 111.4 . . ?
N5 C10 C11 104.3(13) . . ?
N7 C10 H10 111.4 . . ?
N7 C10 C11 104.2(11) . . ?
N7 C10 N5 113.6(9) . . ?
C10 C11 H11 112.0 . . ?
N6 C11 C10 103.0(12) . . ?
N6 C11 H11 112.0 . . ?
N6 C11 N8 115.1(8) . . ?
N8 C11 C10 102.1(12) . . ?
N8 C11 H11 112.0 . . ?
N8 C12 N7 106.6(14) . . ?
O2 C12 N7 124.8(14) . . ?
O2 C12 N8 128.4(12) . . ?
H13A C13 H13B 108.1 . . ?
N6 C13 H13A 109.6 . . ?
N6 C13 H13B 109.6 . . ?
N9 C13 H13A 109.6 . . ?
N9 C13 H13B 109.6 . . ?
N9 C13 N6 110.4(13) . . ?
N9 C14 N10 107.3(16) . . ?
O5 C14 N9 128.6(17) . . ?
O5 C14 N10 124.1(16) . . ?
C16 C15 H15 110.6 . . ?
N9 C15 H15 110.6 . . ?
N9 C15 C16 103.6(12) . . ?
N9 C15 N12 116.4(10) . 2_656 ?
N12 C15 H15 110.6 2_656 . ?
N12 C15 C16 104.6(13) 2_656 . ?
C15 C16 H16 112.9 . . ?
N10 C16 C15 104.7(11) . . ?
N10 C16 H16 112.9 . . ?
N10 C16 N11 111.5(9) . 2_656 ?
N11 C16 C15 101.2(12) 2_656 . ?
N11 C16 H16 112.9 2_656 . ?
H17A C17 H17B 107.9 . . ?
N1 C17 H17A 109.1 2_656 . ?
N1 C17 H17B 109.1 2_656 . ?
N1 C17 N10 112.4(12) 2_656 . ?
N10 C17 H17A 109.1 . . ?
N10 C17 H17B 109.1 . . ?
H18A C18 H18B 107.8 . . ?
N3 C18 H18A 109.0 . . ?
N3 C18 H18B 109.0 . . ?
N11 C18 H18A 109.0 . . ?
N11 C18 H18B 109.0 . . ?
N11 C18 N3 112.9(11) . . ?
N11 C19 N12 109.6(13) . . ?
O6 C19 N11 126.4(15) . . ?
O6 C19 N12 124.0(14) . . ?
H20A C20 H20B 107.4 . . ?
N8 C20 H20A 108.3 2_656 . ?
N8 C20 H20B 108.3 2_656 . ?
N8 C20 N12 116.0(12) 2_656 . ?
N12 C20 H20A 108.3 . . ?
N12 C20 H20B 108.3 . . ?
C5 C23 H23A 109.5 . . ?
C5 C23 H23B 109.5 . . ?
C5 C23 H23C 109.5 . . ?
H23A C23 H23B 109.5 . . ?
H23A C23 H23C 109.5 . . ?
H23B C23 H23C 109.5 . . ?
C2 N1 C17 125.4(11) . 2_656 ?
C3 N1 C2 112.7(11) . . ?
C3 N1 C17 121.8(12) . 2_656 ?
C3 N2 C5 109.2(10) . . ?
C7 N2 C3 122.4(12) . . ?
C7 N2 C5 128.2(11) . . ?
C2 N3 C18 126.6(11) . . ?
C6 N3 C2 112.7(10) . . ?
C6 N3 C18 120.7(12) . . ?
C5 N4 C8 125.9(11) . . ?
C6 N4 C5 113.6(10) . . ?
C6 N4 C8 120.4(11) . . ?
C7 N5 C10 123.2(12) . . ?
C9 N5 C7 123.1(13) . . ?
C9 N5 C10 111.0(12) . . ?
C9 N6 C11 111.5(11) . . ?
C9 N6 C13 122.0(15) . . ?
C11 N6 C13 123.2(13) . . ?
C10 N7 C8 122.9(11) . . ?
C10 N7 C12 111.9(11) . . ?
C12 N7 C8 122.9(13) . . ?
C12 N8 C11 115.2(12) . . ?
C12 N8 C20 121.8(13) . 2_656 ?
C20 N8 C11 120.7(12) 2_656 . ?
C14 N9 C13 118.1(16) . . ?
C14 N9 C15 112.6(12) . . ?
C15 N9 C13 125.6(14) . . ?
C14 N10 C17 122.5(14) . . ?
C16 N10 C14 110.4(12) . . ?
C16 N10 C17 124.3(12) . . ?
C18 N11 C16 118.6(12) . 2_656 ?
C19 N11 C16 112.1(12) . 2_656 ?
C19 N11 C18 126.7(13) . . ?
C15 N12 C20 124.9(12) 2_656 . ?
C19 N12 C15 112.1(11) . 2_656 ?
C19 N12 C20 122.7(13) . . ?
C21 C21 H21 119.2 2_656 . ?
C22 C21 C21 121.6(8) . 2_656 ?
C22 C21 H21 119.2 . . ?
C21 C22 H22 120.8 . . ?
C21 C22 C24 118.3(10) . . ?
C24 C22 H22 120.8 . . ?
C24 C24 C22 119.8(8) 2_656 . ?
C24 C24 N13 107.2(7) 2_656 . ?
N13 C24 C22 132.7(12) . . ?
N13 C25 C26 126.3(8) . . ?
N13 C25 C26 126.3(8) 2_656 . ?
N13 C25 N13 107.4(16) . 2_656 ?
C27 C26 C25 111.4(18) . . ?
C27 C26 C25 111.4(18) 2_656 . ?
C27 C26 C27 137(4) 2_656 . ?
C26 C27 H27 124.6 . . ?
C26 C27 C28 111(2) . . ?
C28 C27 H27 124.6 . . ?
C27 C28 N14 95.0(16) . 2_656 ?
N14 C28 C27 115.1(19) . . ?
N14 C28 N14 69.5(18) . 2_656 ?
C25 N13 C24 109.0(12) . . ?
C28 N14 C28 99.4(17) . 2_656 ?

loop_
_geom_bond_atom_site_label_1
_geom_bond_atom_site_label_2
_geom_bond_distance
_geom_bond_site_symmetry_2
_geom_bond_publ_flag
C1 H1A 0.9600 . ?
C1 H1B 0.9600 . ?
C1 H1C 0.9600 . ?
C1 C2 1.524(14) . ?
C2 C5 1.599(15) . ?
C2 N1 1.414(16) . ?
C2 N3 1.501(18) . ?
C3 N1 1.279(17) . ?
C3 N2 1.418(18) . ?
C3 O3 1.232(17) . ?
C5 C23 1.524(13) . ?
C5 N2 1.528(19) . ?
C5 N4 1.415(18) . ?
C6 N3 1.416(17) . ?
C6 N4 1.328(16) . ?
C6 O1 1.230(14) . ?
C7 H7A 0.9700 . ?
C7 H7B 0.9700 . ?
C7 N2 1.381(18) . ?
C7 N5 1.443(17) . ?
C8 H8A 0.9700 . ?
C8 H8B 0.9700 . ?
C8 N4 1.482(18) . ?
C8 N7 1.435(18) . ?
C9 N5 1.33(2) . ?
C9 N6 1.392(18) . ?
C9 O4 1.198(19) . ?
C10 H10 0.9800 . ?
C10 C11 1.538(15) . ?
C10 N5 1.46(2) . ?
C10 N7 1.42(2) . ?
C11 H11 0.9800 . ?
C11 N6 1.43(2) . ?
C11 N8 1.45(2) . ?
C12 N7 1.422(17) . ?
C12 N8 1.31(2) . ?
C12 O2 1.239(19) . ?
C13 H13A 0.9700 . ?
C13 H13B 0.9700 . ?
C13 N6 1.50(2) . ?
C13 N9 1.44(2) . ?
C14 N9 1.36(2) . ?
C14 N10 1.41(2) . ?
C14 O5 1.20(2) . ?
C15 H15 0.9800 . ?
C15 C16 1.548(15) . ?
C15 N9 1.40(2) . ?
C15 N12 1.45(2) 2_656 ?
C16 H16 0.9800 . ?
C16 N10 1.399(17) . ?
C16 N11 1.530(18) 2_656 ?
C17 H17A 0.9700 . ?
C17 H17B 0.9700 . ?
C17 N1 1.424(19) 2_656 ?
C17 N10 1.51(2) . ?
C18 H18A 0.9700 . ?
C18 H18B 0.9700 . ?
C18 N3 1.506(19) . ?
C18 N11 1.392(18) . ?
C19 N11 1.327(19) . ?
C19 N12 1.38(2) . ?
C19 O6 1.235(18) . ?
C20 H20A 0.9700 . ?
C20 H20B 0.9700 . ?
C20 N8 1.421(18) 2_656 ?
C20 N12 1.461(16) . ?
C23 H23A 0.9600 . ?
C23 H23B 0.9600 . ?
C23 H23C 0.9600 . ?
N1 C17 1.424(19) 2_656 ?
N8 C20 1.421(18) 2_656 ?
N11 C16 1.530(18) 2_656 ?
N12 C15 1.45(2) 2_656 ?
C21 C21 1.44(3) 2_656 ?
C21 H21 0.9300 . ?
C21 C22 1.29(2) . ?
C22 H22 0.9300 . ?
C22 C24 1.45(2) . ?
C24 C24 1.34(3) 2_656 ?
C24 N13 1.384(19) . ?
C25 C26 1.48(4) . ?
C25 N13 1.339(15) . ?
C25 N13 1.339(15) 2_656 ?
C26 C27 1.31(2) 2_656 ?
C26 C27 1.31(2) . ?
C27 H27 0.9300 . ?
C27 C28 1.56(2) . ?
C28 N14 1.85(3) 2_656 ?
C28 N14 1.50(3) . ?
N14 C28 1.85(3) 2_656 ?

loop_
_geom_torsion_atom_site_label_1
_geom_torsion_atom_site_label_2
_geom_torsion_atom_site_label_3
_geom_torsion_atom_site_label_4
_geom_torsion
_geom_torsion_site_symmetry_1
_geom_torsion_site_symmetry_2
_geom_torsion_site_symmetry_3
_geom_torsion_site_symmetry_4
_geom_torsion_publ_flag
C1 C2 C5 C23 -17.4(19) . . . . ?
C1 C2 C5 N2 -126.9(12) . . . . ?
C1 C2 C5 N4 116.6(12) . . . . ?
C1 C2 N1 C3 126.0(12) . . . . ?
C1 C2 N1 C17 -51.5(16) . . . 2_656 ?
C1 C2 N3 C6 -120.5(11) . . . . ?
C1 C2 N3 C18 58.2(15) . . . . ?
C2 C5 N2 C3 -0.2(13) . . . . ?
C2 C5 N2 C7 173.4(12) . . . . ?
C2 C5 N4 C6 -4.9(13) . . . . ?
C2 C5 N4 C8 178.9(11) . . . . ?
C5 C2 N1 C3 -3.3(14) . . . . ?
C5 C2 N1 C17 179.2(12) . . . 2_656 ?
C5 C2 N3 C6 -0.5(12) . . . . ?
C5 C2 N3 C18 178.2(10) . . . . ?
C10 C11 N6 C9 5.6(14) . . . . ?
C10 C11 N6 C13 165.4(12) . . . . ?
C10 C11 N8 C12 -2.0(16) . . . . ?
C10 C11 N8 C20 -165.1(12) . . . 2_656 ?
C11 C10 N5 C7 -167.3(11) . . . . ?
C11 C10 N5 C9 -5.5(14) . . . . ?
C11 C10 N7 C8 165.4(12) . . . . ?
C11 C10 N7 C12 2.4(15) . . . . ?
C15 C16 N10 C14 8.7(16) . . . . ?
C15 C16 N10 C17 170.2(13) . . . . ?
C16 C15 N9 C13 -163.0(14) . . . . ?
C16 C15 N9 C14 -5.3(16) . . . . ?
C23 C5 N2 C3 -118.5(11) . . . . ?
C23 C5 N2 C7 55.1(15) . . . . ?
C23 C5 N4 C6 126.9(11) . . . . ?
C23 C5 N4 C8 -49.3(17) . . . . ?
N1 C2 C5 C23 111.4(12) . . . . ?
N1 C2 C5 N2 1.9(11) . . . . ?
N1 C2 C5 N4 -114.7(11) . . . . ?
N1 C2 N3 C6 112.1(11) . . . . ?
N1 C2 N3 C18 -69.2(13) . . . . ?
N1 C3 N2 C5 -1.8(16) . . . . ?
N1 C3 N2 C7 -175.9(12) . . . . ?
N1 C17 N10 C14 -107.2(16) 2_656 . . . ?
N1 C17 N10 C16 93.5(17) 2_656 . . . ?
N2 C3 N1 C2 3.3(17) . . . . ?
N2 C3 N1 C17 -179.1(12) . . . 2_656 ?
N2 C5 N4 C6 -111.8(11) . . . . ?
N2 C5 N4 C8 72.0(13) . . . . ?
N2 C7 N5 C9 114.1(15) . . . . ?
N2 C7 N5 C10 -86.3(17) . . . . ?
N3 C2 C5 C23 -131.0(12) . . . . ?
N3 C2 C5 N2 119.5(9) . . . . ?
N3 C2 C5 N4 3.0(11) . . . . ?
N3 C2 N1 C3 -110.5(12) . . . . ?
N3 C2 N1 C17 71.9(14) . . . 2_656 ?
N3 C6 N4 C5 4.6(14) . . . . ?
N3 C6 N4 C8 -179.0(11) . . . . ?
N3 C18 N11 C16 -91.9(16) . . . 2_656 ?
N3 C18 N11 C19 108.0(17) . . . . ?
N4 C5 N2 C3 111.9(12) . . . . ?
N4 C5 N2 C7 -74.5(14) . . . . ?
N4 C6 N3 C2 -2.4(13) . . . . ?
N4 C6 N3 C18 178.8(10) . . . . ?
N4 C8 N7 C10 88.8(16) . . . . ?
N4 C8 N7 C12 -110.0(15) . . . . ?
N5 C7 N2 C3 -100.8(16) . . . . ?
N5 C7 N2 C5 86.3(17) . . . . ?
N5 C9 N6 C11 -9.5(16) . . . . ?
N5 C9 N6 C13 -169.6(13) . . . . ?
N5 C10 C11 N6 -0.2(13) . . . . ?
N5 C10 C11 N8 -119.8(12) . . . . ?
N5 C10 N7 C8 -81.7(15) . . . . ?
N5 C10 N7 C12 115.3(12) . . . . ?
N6 C9 N5 C7 171.0(13) . . . . ?
N6 C9 N5 C10 9.2(16) . . . . ?
N6 C11 N8 C12 -112.7(14) . . . . ?
N6 C11 N8 C20 84.3(15) . . . 2_656 ?
N6 C13 N9 C14 117.8(17) . . . . ?
N6 C13 N9 C15 -85.6(19) . . . . ?
N7 C8 N4 C5 -86.6(15) . . . . ?
N7 C8 N4 C6 97.5(14) . . . . ?
N7 C10 C11 N6 119.3(13) . . . . ?
N7 C10 C11 N8 -0.3(14) . . . . ?
N7 C10 N5 C7 79.9(14) . . . . ?
N7 C10 N5 C9 -118.4(13) . . . . ?
N7 C12 N8 C11 3.5(17) . . . . ?
N7 C12 N8 C20 166.3(13) . . . 2_656 ?
N8 C11 N6 C9 115.7(13) . . . . ?
N8 C11 N6 C13 -84.4(14) . . . . ?
N8 C12 N7 C8 -166.7(13) . . . . ?
N8 C12 N7 C10 -3.7(16) . . . . ?
N8 C20 N12 C15 79.3(19) 2_656 . . 2_656 ?
N8 C20 N12 C19 -107.6(17) 2_656 . . . ?
N9 C13 N6 C9 -119.2(17) . . . . ?
N9 C13 N6 C11 83.0(18) . . . . ?
N9 C14 N10 C16 -12.2(18) . . . . ?
N9 C14 N10 C17 -174.0(13) . . . . ?
N9 C15 C16 N10 -2.3(14) . . . . ?
N9 C15 C16 N11 -118.2(12) . . . 2_656 ?
N10 C14 N9 C13 170.3(14) . . . . ?
N10 C14 N9 C15 10.7(18) . . . . ?
N11 C16 N10 C14 117.3(13) 2_656 . . . ?
N11 C16 N10 C17 -81.2(15) 2_656 . . . ?
N11 C18 N3 C2 89.8(15) . . . . ?
N11 C18 N3 C6 -91.5(15) . . . . ?
N11 C19 N12 C15 -2.5(19) . . . 2_656 ?
N11 C19 N12 C20 -176.4(13) . . . . ?
N12 C15 C16 N10 120.2(13) 2_656 . . . ?
N12 C15 C16 N11 4.3(13) 2_656 . . 2_656 ?
N12 C15 N9 C13 82.8(17) 2_656 . . . ?
N12 C15 N9 C14 -119.5(14) 2_656 . . . ?
N12 C19 N11 C16 5.6(17) . . . 2_656 ?
N12 C19 N11 C18 166.9(13) . . . . ?
O1 C6 N3 C2 176.7(10) . . . . ?
O1 C6 N3 C18 -2.1(18) . . . . ?
O1 C6 N4 C5 -174.4(12) . . . . ?
O1 C6 N4 C8 2.0(19) . . . . ?
O2 C12 N7 C8 8(2) . . . . ?
O2 C12 N7 C10 171.4(14) . . . . ?
O2 C12 N8 C11 -171.3(14) . . . . ?
O2 C12 N8 C20 -8(2) . . . 2_656 ?
O3 C3 N1 C2 -176.1(15) . . . . ?
O3 C3 N1 C17 2(3) . . . 2_656 ?
O3 C3 N2 C5 177.6(12) . . . . ?
O3 C3 N2 C7 4(2) . . . . ?
O4 C9 N5 C7 -10(2) . . . . ?
O4 C9 N5 C10 -172.0(15) . . . . ?
O4 C9 N6 C11 171.7(14) . . . . ?
O4 C9 N6 C13 12(2) . . . . ?
O5 C14 N9 C13 -8(3) . . . . ?
O5 C14 N9 C15 -167.3(18) . . . . ?
O5 C14 N10 C16 166.0(17) . . . . ?
O5 C14 N10 C17 4(3) . . . . ?
O6 C19 N11 C16 -172.8(13) . . . 2_656 ?
O6 C19 N11 C18 -12(3) . . . . ?
O6 C19 N12 C15 176.0(14) . . . 2_656 ?
O6 C19 N12 C20 2(2) . . . . ?
C21 C21 C22 C24 4(2) 2_656 . . . ?
C21 C22 C24 C24 3(2) . . . 2_656 ?
C21 C22 C24 N13 175.4(17) . . . . ?
C22 C24 N13 C25 -177.3(13) . . . . ?
C24 C24 N13 C25 -4.4(18) 2_656 . . . ?
C25 C26 C27 C28 -164.7(13) . . . . ?
C26 C25 N13 C24 -178.4(7) . . . . ?
C26 C27 C28 N14 -56.6(18) . . . 2_656 ?
C26 C27 C28 N14 13(3) . . . . ?
C27 C26 C27 C28 15.3(13) 2_656 . . . ?
C27 C28 N14 C28 -55(2) . . . 2_656 ?
N13 C25 C26 C27 7.0(10) . . . 2_656 ?
N13 C25 C26 C27 -173.0(10) 2_656 . . 2_656 ?
N13 C25 C26 C27 -173.0(10) . . . . ?
N13 C25 C26 C27 7.0(10) 2_656 . . . ?
N13 C25 N13 C24 1.6(7) 2_656 . . . ?
N14 C28 N14 C28 31.2(16) 2_656 . . 2_656 ?
